data_1545051
loop_
_publ_author_name
'Moqine, A.'
'Boukhari, A.'
'Elammari, L.'
'Durand, J.'

_publ_section_title
;
 Structure cristalline du diphosphate SrCuP2O7
;
_journal_name_full 'Journal of Solid State Chemistry'
_journal_page_first 368
_journal_page_last 372
_journal_paper_doi 10.1006/jssc.1993.1360
_journal_volume 107
_journal_year 1993
_chemical_formula_sum 'Cu O7 P2 Sr'
_chemical_formula_weight 325.109
_space_group_IT_number 14
_symmetry_cell_setting monoclinic
_symmetry_Int_Tables_number 14
_symmetry_space_group_name_Hall '-P 2yn'
_symmetry_space_group_name_H-M 'P 1 21/n 1'
_cell_angle_alpha 90.
_cell_angle_beta 90.59(1)
_cell_angle_gamma 90.
_cell_formula_units_Z 4
_cell_length_a 12.455(2)
_cell_length_b 8.129(1)
_cell_length_c 5.369(1)
_cell_volume 543.56(15)
_diffrn_ambient_temperature 293
_diffrn_radiation_probe x-ray
_diffrn_radiation_type MoK\a
_diffrn_radiation_wavelength 0.71069
_exptl_absorpt_coefficient_mu 14.01
_exptl_crystal_density_diffrn 3.97
_exptl_crystal_density_meas 3.93
_exptl_crystal_F_000 612
_refine_ls_number_reflns 1386
_refine_ls_R_factor_gt 0.046
_refine_ls_wR_factor_gt 0.044
_cod_data_source_file JSSC-1993-107-368-372.cif
_cod_data_source_block SrCuP2O7
_cod_original_cell_volume 543.57(15)
_cod_original_sg_symbol_H-M 'P 21/n'
_cod_database_code 1545051

loop_
_symmetry_equiv_pos_site_id
_symmetry_equiv_pos_as_xyz
1 x,y,z
2 1/2-x,1/2+y,1/2-z
3 -x,-y,-z
4 1/2+x,1/2-y,1/2+z

loop_
_atom_site_label
_atom_site_type_symbol
_atom_site_thermal_displace_type
_atom_site_fract_x
_atom_site_fract_y
_atom_site_fract_z
_atom_site_occupancy
_atom_site_U_iso_or_equiv
_atom_site_calc_flag
_atom_site_refinement_flags
_atom_site_disorder_assembly
_atom_site_disorder_group
Cu Cu Uiso 0.38710(10) 0.35450(10) 0.70570(10) 1.000 0.0075(3) . . . .
P1 P Uiso 0.01270(10) 0.1937(2) 0.6811(3) 1.000 0.0058(6) . . . .
P2 P Uiso 0.16030(10) 0.4624(2) 0.7554(3) 1.000 0.0059(6) . . . .
O1 O Uiso 0.0980(3) 0.0941(5) 0.8235(8) 1.000 0.0091(19) . . . .
O2 O Uiso 0.0222(3) 0.1632(5) 0.4008(8) 1.000 0.0076(17) . . . .
O3 O Uiso -0.0981(4) 0.1755(6) 0.7845(8) 1.000 0.0118(19) . . . .
O4 O Uiso 0.0440(3) 0.3841(6) 0.7290(8) 1.000 0.012(2) . . . .
O5 O Uiso 0.2336(3) 0.3770(5) 0.5686(8) 1.000 0.0084(17) . . . .
O6 O Uiso 0.1970(4) 0.4383(5) 0.0204(8) 1.000 0.0105(19) . . . .
O7 O Uiso 0.1502(4) 0.6404(5) 0.6772(8) 1.000 0.010(2) . . . .
Sr Sr Uiso 0.21830(10) 0.15450(10) 0.21330(10) 1.000 0.0083(3) . . . .

loop_
_geom_angle_atom_site_label_1
_geom_angle_atom_site_label_2
_geom_angle_atom_site_label_3
_geom_angle
_geom_angle_site_symmetry_1
_geom_angle_site_symmetry_2
_geom_angle_site_symmetry_3
_geom_angle_publ_flag
O5 Cu O7 88.30(19) . . 2_546 yes
O1 Cu O5 88.36(16) 2_556 . . yes
O3 Cu O5 74.84(17) 4_554 . . yes
O2 Cu O5 169.06(17) 4_555 . . yes
O1 Cu O7 162.59(19) 2_556 . 2_546 yes
O3 Cu O7 104.54(18) 4_554 . 2_546 yes
O2 Cu O7 88.16(19) 4_555 . 2_546 yes
O1 Cu O3 91.04(18) 2_556 . 4_554 yes
O1 Cu O2 91.94(17) 2_556 . 4_555 yes
O2 Cu O3 116.08(18) 4_555 . 4_554 yes
O1 P1 O2 110.1(2) . . . yes
O1 P1 O3 113.5(3) . . . yes
O1 P1 O4 105.2(2) . . . yes
O2 P1 O3 115.4(2) . . . yes
O2 P1 O4 106.9(2) . . . yes
O3 P1 O4 104.9(2) . . . yes
O4 P2 O5 108.0(2) . . . yes
O4 P2 O7 106.6(3) . . . yes
O4 P2 O6 107.5(3) . . 1_556 yes
O5 P2 O7 107.5(3) . . . yes
O5 P2 O6 112.6(3) . . 1_556 yes
O6 P2 O7 114.3(2) 1_556 . . yes
Cu O1 P1 123.3(2) 2_546 . . yes
Cu O2 P1 117.3(2) 4_454 . . yes
Cu O3 P1 117.5(3) 4_455 . . yes
P1 O4 P2 128.1(3) . . . yes
Cu O5 P2 111.5(2) . . . yes
Cu O7 P2 143.2(3) 2_556 . . yes

loop_
_geom_bond_atom_site_label_1
_geom_bond_atom_site_label_2
_geom_bond_distance
_geom_bond_site_symmetry_1
_geom_bond_site_symmetry_2
_geom_bond_publ_flag
Cu O5 2.050(4) . . yes
Cu O7 1.910(4) . 2_546 yes
Cu O1 1.963(4) . 2_556 yes
Cu O3 2.284(4) . 4_554 yes
Cu O2 1.978(4) . 4_555 yes
P1 O1 1.534(4) . . yes
P1 O2 1.531(5) . . yes
P1 O3 1.500(5) . . yes
P1 O4 1.616(5) . . yes
P2 O4 1.587(4) . . yes
P2 O5 1.530(4) . . yes
P2 O7 1.512(4) . . yes
P2 O6 1.503(5) . 1_556 yes

loop_
_geom_torsion_atom_site_label_1
_geom_torsion_atom_site_label_2
_geom_torsion_atom_site_label_3
_geom_torsion_atom_site_label_4
_geom_torsion
_geom_torsion_site_symmetry_1
_geom_torsion_site_symmetry_2
_geom_torsion_site_symmetry_3
_geom_torsion_site_symmetry_4
_geom_torsion_publ_flag
O7 Cu O5 P2 93.7(3) 2_546 . . . no
O1 Cu O5 P2 -69.2(3) 2_556 . . . no
O3 Cu O5 P2 -160.8(3) 4_554 . . . no
O5 Cu O7 P2 83.7(5) . . 2_546 2_546 no
O5 Cu O1 P1 160.3(3) . . 2_556 2_556 no
O5 Cu O3 P1 176.2(3) . . 4_554 4_554 no
O2 P1 O1 Cu -56.2(3) . . . 2_546 no
O3 P1 O1 Cu 74.9(4) . . . 2_546 no
O4 P1 O1 Cu -171.0(3) . . . 2_546 no
O1 P1 O2 Cu 141.0(2) . . . 4_454 no
O3 P1 O2 Cu 11.0(4) . . . 4_454 no
O4 P1 O2 Cu -105.2(3) . . . 4_454 no
O1 P1 O3 Cu 34.5(4) . . . 4_455 no
O2 P1 O3 Cu 162.9(2) . . . 4_455 no
O4 P1 O3 Cu -79.8(3) . . . 4_455 no
O1 P1 O4 P2 35.2(4) . . . . no
O2 P1 O4 P2 -81.9(4) . . . . no
O3 P1 O4 P2 155.1(3) . . . . no
O5 P2 O4 P1 38.6(4) . . . . no
O7 P2 O4 P1 153.9(3) . . . . no
O6 P2 O4 P1 -83.2(4) 1_556 . . . no
O4 P2 O5 Cu -145.6(2) . . . . no
O7 P2 O5 Cu 99.7(3) . . . . no
O6 P2 O5 Cu -27.0(3) 1_556 . . . no
O4 P2 O7 Cu 84.1(5) . . . 2_556 no
O5 P2 O7 Cu -160.2(5) . . . 2_556 no
O6 P2 O7 Cu -34.5(6) 1_556 . . 2_556 no
